data_7113212
loop_
_publ_author_name
'Yue, Yan-Feng'
'Wang, Bing-Wu'
'Gao, En-Qing'
'Fang, Chen-Jie'
'He, Cheng'
'Yan, Chun-Hua'

_publ_section_title
;
 A novel three-dimensional heterometallic compound: templated assembly of
 the unprecedented planar "Na&#x2282;[Cu4]" metalloporphyrin-like subunits
;
_journal_coden_ASTM CHCOFS
_journal_issue 20
_journal_name_full
;
 Chemical Communications (Cambridge, United Kingdom)
;
_journal_page_first 2034
_journal_page_last 2036
_journal_paper_doi 10.1039/b618296h
_journal_year 2007
_chemical_formula_sum 'C16 H14 Cu4 N12 Na4 O23'
_chemical_formula_weight 1088.52
_space_group_IT_number 15
_symmetry_cell_setting monoclinic
_symmetry_space_group_name_Hall '-C 2yc'
_symmetry_space_group_name_H-M 'C 1 2/c 1'
_atom_sites_solution_primary direct
_atom_sites_solution_secondary difmap
_audit_creation_method SHELXL-97
_cell_angle_alpha 90.00
_cell_angle_beta 99.6544(7)
_cell_angle_gamma 90.00
_cell_formula_units_Z 4
_cell_length_a 8.75580(10)
_cell_length_b 16.6604(3)
_cell_length_c 21.5919(4)
_cell_measurement_reflns_used 30019
_cell_measurement_temperature 293(2)
_cell_measurement_theta_max 27.485
_cell_measurement_theta_min 3.395
_cell_volume 3105.11(9)
_computing_cell_refinement 'HKL Scalepack (Otwinowski & Minor, 1997)'
_computing_data_collection 'KappaCCD (Nonius B. V., 1998)'
_computing_data_reduction 'HKL Denzo (Otwinowski & Minor, 1997) & maXus (Mackay et al., 1998)'
_computing_molecular_graphics 'Bruker SHELXTL V5.1 (Sheldrick, 1998)'
_computing_publication_material 'SHELXL-97 (Sheldrick, 1997)'
_computing_structure_refinement 'SHELXL-97 (Sheldrick, 1997)'
_computing_structure_solution 'SHELXS-97 (Sheldrick, 1990)'
_diffrn_ambient_temperature 293(2)
_diffrn_detector_area_resol_mean 0.76
_diffrn_measured_fraction_theta_full 0.997
_diffrn_measured_fraction_theta_max 0.997
_diffrn_measurement_device_type 'NONIUS KappaCCD Diffractometer'
_diffrn_measurement_method CCD
_diffrn_radiation_monochromator graphite
_diffrn_radiation_source 'fine-focus sealed tube'
_diffrn_radiation_type MoK\a
_diffrn_radiation_wavelength 0.71073
_diffrn_reflns_av_R_equivalents 0.0958
_diffrn_reflns_av_sigmaI/netI 0.0580
_diffrn_reflns_limit_h_max 11
_diffrn_reflns_limit_h_min -11
_diffrn_reflns_limit_k_max 21
_diffrn_reflns_limit_k_min -21
_diffrn_reflns_limit_l_max 28
_diffrn_reflns_limit_l_min -28
_diffrn_reflns_number 29968
_diffrn_reflns_theta_full 27.49
_diffrn_reflns_theta_max 27.49
_diffrn_reflns_theta_min 3.50
_exptl_absorpt_coefficient_mu 2.880
_exptl_absorpt_correction_T_max 0.753
_exptl_absorpt_correction_T_min 0.553
_exptl_absorpt_correction_type empirical
_exptl_absorpt_process_details '(Blessing, 1995, 1997)'
_exptl_crystal_colour Deep-Bule
_exptl_crystal_density_diffrn 2.328
_exptl_crystal_density_method 'not measured'
_exptl_crystal_description Rhombic
_exptl_crystal_F_000 2152
_exptl_crystal_size_max 0.25
_exptl_crystal_size_mid 0.18
_exptl_crystal_size_min 0.1
_refine_diff_density_max 0.912
_refine_diff_density_min -0.627
_refine_diff_density_rms 0.127
_refine_ls_extinction_method none
_refine_ls_goodness_of_fit_ref 0.996
_refine_ls_matrix_type full
_refine_ls_number_parameters 270
_refine_ls_number_reflns 3570
_refine_ls_number_restraints 0
_refine_ls_restrained_S_all 0.996
_refine_ls_R_factor_all 0.0734
_refine_ls_R_factor_gt 0.0347
_refine_ls_shift/su_max 0.000
_refine_ls_shift/su_mean 0.000
_refine_ls_structure_factor_coef Fsqd
_refine_ls_weighting_details 'calc w=1/[\s^2^(Fo^2^)+(0.0519P)^2^+0.0000P] where P=(Fo^2^+2Fc^2^)/3'
_refine_ls_weighting_scheme calc
_refine_ls_wR_factor_gt 0.0970
_refine_ls_wR_factor_ref 0.1054
_reflns_number_gt 2040
_reflns_number_total 3570
_reflns_threshold_expression >2sigma(I)
_cod_duplicate_entry 7101894
_cod_data_source_file b618296h.txt
_cod_data_source_block 1
_cod_original_sg_symbol_H-M C2/c
_cod_database_code 7113212

loop_
_symmetry_equiv_pos_as_xyz
'x, y, z'
'-x, y, -z+1/2'
'x+1/2, y+1/2, z'
'-x+1/2, y+1/2, -z+1/2'
'-x, -y, -z'
'x, -y, z-1/2'
'-x+1/2, -y+1/2, -z'
'x+1/2, -y+1/2, z-1/2'

loop_
_atom_site_label
_atom_site_type_symbol
_atom_site_fract_x
_atom_site_fract_y
_atom_site_fract_z
_atom_site_U_iso_or_equiv
_atom_site_adp_type
_atom_site_occupancy
_atom_site_symmetry_multiplicity
_atom_site_calc_flag
_atom_site_refinement_flags
Cu1 Cu 0.43908(5) 0.07243(2) -0.10679(2) 0.01390(14) Uani 1 1 d .
Cu2 Cu 0.42938(5) 0.43157(2) -0.10721(2) 0.01387(14) Uani 1 1 d .
Na1 Na 0.2500 0.2500 0.0000 0.0197(5) Uani 1 2 d S
Na2 Na 0.2500 0.7500 0.0000 0.0233(5) Uani 1 2 d S
Na3 Na -0.00316(18) 0.66129(9) 0.15926(8) 0.0261(4) Uani 1 1 d .
C1 C 0.6280(4) 0.1449(2) -0.18329(17) 0.0150(8) Uani 1 1 d .
C2 C 0.5637(4) 0.2124(2) -0.14953(17) 0.0142(8) Uani 1 1 d .
C3 C 0.5605(4) 0.2950(2) -0.14966(17) 0.0137(8) Uani 1 1 d .
C4 C 0.6274(4) 0.3628(2) -0.18084(17) 0.0139(8) Uani 1 1 d .
C5 C 0.3659(4) 0.5800(2) -0.05987(18) 0.0144(8) Uani 1 1 d .
C6 C 0.2903(4) 0.5207(2) -0.02317(17) 0.0131(8) Uani 1 1 d .
C7 C 0.2001(4) 0.5204(2) 0.02386(17) 0.0135(8) Uani 1 1 d .
C8 C 0.1323(4) 0.5791(2) 0.06360(18) 0.0145(8) Uani 1 1 d .
N1 N 0.4792(3) 0.18868(17) -0.10606(14) 0.0153(7) Uani 1 1 d .
N2 N 0.4252(3) 0.25213(15) -0.07923(14) 0.0138(6) Uani 1 1 d .
N3 N 0.4734(3) 0.31612(17) -0.10655(14) 0.0148(7) Uani 1 1 d .
N4 N 0.3099(3) 0.44305(17) -0.03762(14) 0.0134(7) Uani 1 1 d .
N5 N 0.2392(3) 0.39546(17) -0.00245(14) 0.0139(6) Uani 1 1 d .
N6 N 0.1725(3) 0.44177(17) 0.03511(14) 0.0134(7) Uani 1 1 d .
O1 O 0.5834(3) 0.07530(13) -0.16803(12) 0.0156(6) Uani 1 1 d .
OW1 O 0.2156(3) 0.08458(15) -0.17553(12) 0.0209(6) Uani 1 1 d .
O2 O 0.7165(3) 0.15849(15) -0.22097(12) 0.0226(6) Uani 1 1 d .
OW2 O 0.2082(3) 0.42672(13) -0.18185(12) 0.0179(6) Uani 1 1 d .
O3 O 0.7276(3) 0.35157(15) -0.21426(12) 0.0199(6) Uani 1 1 d .
OW3 O 0.0842(3) 0.22128(16) -0.10380(13) 0.0253(7) Uani 1 1 d .
O4 O 0.5747(3) 0.43194(13) -0.16762(12) 0.0168(6) Uani 1 1 d .
OW4 O 0.0000 0.7442(2) 0.2500 0.0351(10) Uani 1 2 d S
O5 O 0.4404(3) 0.54881(14) -0.09971(11) 0.0161(6) Uani 1 1 d .
O6 O 0.3531(3) 0.65310(13) -0.05125(12) 0.0186(6) Uani 1 1 d .
O7 O 0.1453(3) 0.65200(13) 0.05747(11) 0.0171(6) Uani 1 1 d .
O8 O 0.0570(3) 0.54566(14) 0.10305(11) 0.0155(6) Uani 1 1 d .

loop_
_atom_site_aniso_label
_atom_site_aniso_U_11
_atom_site_aniso_U_22
_atom_site_aniso_U_33
_atom_site_aniso_U_23
_atom_site_aniso_U_13
_atom_site_aniso_U_12
Cu1 0.0176(3) 0.0088(2) 0.0173(3) 0.00044(19) 0.0089(2) 0.00017(18)
Cu2 0.0171(3) 0.0090(2) 0.0175(3) -0.00057(19) 0.0089(2) -0.00013(18)
Na1 0.0265(11) 0.0108(10) 0.0251(11) -0.0004(10) 0.0141(9) -0.0003(9)
Na2 0.0325(12) 0.0123(10) 0.0288(12) 0.0001(10) 0.0159(10) 0.0012(10)
Na3 0.0278(9) 0.0201(8) 0.0317(9) -0.0008(7) 0.0092(7) 0.0017(7)
C1 0.016(2) 0.0163(19) 0.013(2) -0.0016(17) 0.0047(16) -0.0012(16)
C2 0.0158(19) 0.0121(17) 0.016(2) 0.0013(17) 0.0059(16) 0.0014(16)
C3 0.017(2) 0.0105(18) 0.014(2) -0.0004(16) 0.0055(16) 0.0001(16)
C4 0.018(2) 0.0085(18) 0.015(2) -0.0007(15) 0.0030(16) -0.0016(15)
C5 0.0133(18) 0.0146(19) 0.015(2) 0.0004(16) 0.0024(16) -0.0009(15)
C6 0.0137(18) 0.0092(17) 0.016(2) -0.0009(15) 0.0021(16) 0.0003(15)
C7 0.0159(18) 0.0113(18) 0.013(2) -0.0012(15) 0.0030(16) -0.0017(15)
C8 0.0101(18) 0.017(2) 0.017(2) -0.0019(16) 0.0037(15) 0.0026(15)
N1 0.0180(16) 0.0131(16) 0.0171(19) -0.0004(13) 0.0094(14) -0.0009(13)
N2 0.0175(15) 0.0056(13) 0.0196(16) -0.0004(15) 0.0067(12) -0.0005(14)
N3 0.0167(16) 0.0113(16) 0.0181(19) -0.0017(13) 0.0081(14) -0.0010(13)
N4 0.0144(16) 0.0102(15) 0.0169(19) -0.0012(13) 0.0064(13) 0.0013(12)
N5 0.0181(16) 0.0094(14) 0.0161(16) -0.0002(14) 0.0081(13) 0.0008(13)
N6 0.0151(16) 0.0112(15) 0.0151(18) 0.0002(13) 0.0055(13) 0.0010(12)
O1 0.0211(14) 0.0087(13) 0.0197(16) -0.0007(10) 0.0118(12) 0.0001(10)
OW1 0.0206(14) 0.0237(14) 0.0185(16) 0.0020(12) 0.0040(12) -0.0003(12)
O2 0.0307(16) 0.0154(14) 0.0258(16) -0.0036(12) 0.0167(13) -0.0018(12)
OW2 0.0186(14) 0.0176(14) 0.0182(15) -0.0032(11) 0.0054(11) 0.0006(11)
O3 0.0234(14) 0.0184(14) 0.0216(16) 0.0018(12) 0.0140(12) 0.0031(11)
OW3 0.0258(16) 0.0247(14) 0.0263(16) 0.0070(13) 0.0070(13) -0.0008(12)
O4 0.0207(14) 0.0116(13) 0.0205(16) 0.0008(11) 0.0108(12) 0.0010(11)
OW4 0.056(3) 0.027(2) 0.022(2) 0.000 0.007(2) 0.000
O5 0.0204(15) 0.0100(12) 0.0206(17) -0.0025(11) 0.0115(12) -0.0006(10)
O6 0.0243(15) 0.0085(13) 0.0261(16) -0.0005(12) 0.0133(12) 0.0005(11)
O7 0.0245(14) 0.0077(13) 0.0208(15) 0.0006(11) 0.0093(12) -0.0021(11)
O8 0.0181(14) 0.0123(12) 0.0184(16) -0.0005(11) 0.0096(12) 0.0011(10)

loop_
_atom_type_symbol
_atom_type_description
_atom_type_scat_dispersion_real
_atom_type_scat_dispersion_imag
_atom_type_scat_source
C C 0.0033 0.0016 'International Tables Vol C Tables 4.2.6.8 and 6.1.1.4'
H H 0.0000 0.0000 'International Tables Vol C Tables 4.2.6.8 and 6.1.1.4'
N N 0.0061 0.0033 'International Tables Vol C Tables 4.2.6.8 and 6.1.1.4'
O O 0.0106 0.0060 'International Tables Vol C Tables 4.2.6.8 and 6.1.1.4'
Cu Cu 0.3201 1.2651 'International Tables Vol C Tables 4.2.6.8 and 6.1.1.4'
Na Na 0.0362 0.0249 'International Tables Vol C Tables 4.2.6.8 and 6.1.1.4'

loop_
_geom_angle_atom_site_label_1
_geom_angle_atom_site_label_2
_geom_angle_atom_site_label_3
_geom_angle
_geom_angle_site_symmetry_1
_geom_angle_site_symmetry_3
N1 Cu1 O8 168.86(11) . 7
N1 Cu1 O1 81.28(10) . .
O8 Cu1 O1 92.46(9) 7 .
N1 Cu1 N6 102.85(12) . 7
O8 Cu1 N6 81.71(10) 7 7
O1 Cu1 N6 168.88(11) . 7
N1 Cu1 OW1 92.91(11) . .
O8 Cu1 OW1 97.10(9) 7 .
O1 Cu1 OW1 97.98(10) . .
N6 Cu1 OW1 92.15(11) 7 .
O5 Cu2 N3 165.78(11) . .
O5 Cu2 O4 91.34(9) . .
N3 Cu2 O4 81.94(10) . .
O5 Cu2 N4 82.30(10) . .
N3 Cu2 N4 102.56(12) . .
O4 Cu2 N4 170.19(11) . .
O5 Cu2 OW2 96.70(9) . .
N3 Cu2 OW2 96.42(11) . .
O4 Cu2 OW2 95.59(10) . .
N4 Cu2 OW2 92.59(10) . .
N5 Na1 N5 180.0 . 7
N5 Na1 N2 89.82(9) . .
N5 Na1 N2 90.18(9) 7 .
N5 Na1 N2 90.18(9) . 7
N5 Na1 N2 89.82(9) 7 7
N2 Na1 N2 180.0 . 7
N5 Na1 OW3 99.02(9) . .
N5 Na1 OW3 80.98(9) 7 .
N2 Na1 OW3 73.65(9) . .
N2 Na1 OW3 106.35(9) 7 .
N5 Na1 OW3 80.98(9) . 7
N5 Na1 OW3 99.02(9) 7 7
N2 Na1 OW3 106.35(9) . 7
N2 Na1 OW3 73.65(9) 7 7
OW3 Na1 OW3 180.00(8) . 7
N5 Na1 Na3 66.48(7) . 5_565
N5 Na1 Na3 113.52(8) 7 5_565
N2 Na1 Na3 73.21(7) . 5_565
N2 Na1 Na3 106.79(7) 7 5_565
OW3 Na1 Na3 32.58(6) . 5_565
OW3 Na1 Na3 147.42(6) 7 5_565
N5 Na1 Na3 113.52(7) . 3_545
N5 Na1 Na3 66.48(8) 7 3_545
N2 Na1 Na3 106.79(7) . 3_545
N2 Na1 Na3 73.21(7) 7 3_545
OW3 Na1 Na3 147.42(6) . 3_545
OW3 Na1 Na3 32.58(6) 7 3_545
Na3 Na1 Na3 180.00(6) 5_565 3_545
O6 Na2 O6 180.00(11) 7_565 .
O6 Na2 O7 89.14(8) 7_565 7_565
O6 Na2 O7 90.86(8) . 7_565
O6 Na2 O7 90.86(8) 7_565 .
O6 Na2 O7 89.14(8) . .
O7 Na2 O7 180.00(10) 7_565 .
OW3 Na3 O8 119.28(11) 5_565 .
OW3 Na3 OW4 84.10(10) 5_565 .
O8 Na3 OW4 155.57(11) . .
OW3 Na3 OW2 115.87(11) 5_565 5_565
O8 Na3 OW2 81.28(9) . 5_565
OW4 Na3 OW2 95.25(9) . 5_565
OW3 Na3 O3 119.84(10) 5_565 5_665
O8 Na3 O3 83.97(9) . 5_665
OW4 Na3 O3 77.53(8) . 5_665
OW2 Na3 O3 122.46(10) 5_565 5_665
OW3 Na3 O7 77.33(9) 5_565 .
O8 Na3 O7 50.97(8) . .
OW4 Na3 O7 138.37(9) . .
OW2 Na3 O7 126.37(10) 5_565 .
O3 Na3 O7 80.04(9) 5_665 .
OW3 Na3 C8 98.96(11) 5_565 .
O8 Na3 C8 26.01(9) . .
OW4 Na3 C8 155.20(10) . .
OW2 Na3 C8 105.23(10) 5_565 .
O3 Na3 C8 79.69(10) 5_665 .
O7 Na3 C8 25.03(8) . .
OW3 Na3 Na3 117.70(8) 5_565 2
O8 Na3 Na3 122.92(7) . 2
OW4 Na3 Na3 35.25(8) . 2
OW2 Na3 Na3 71.67(7) 5_565 2
O3 Na3 Na3 71.05(7) 5_665 2
O7 Na3 Na3 151.09(9) . 2
C8 Na3 Na3 140.98(9) . 2
OW3 Na3 Na1 35.17(7) 5_565 3_455
O8 Na3 Na1 89.69(8) . 3_455
OW4 Na3 Na1 114.73(7) . 3_455
OW2 Na3 Na1 94.83(8) 5_565 3_455
O3 Na3 Na1 140.42(8) 5_665 3_455
O7 Na3 Na1 66.06(6) . 3_455
C8 Na3 Na1 77.85(8) . 3_455
Na3 Na3 Na1 140.53(5) 2 3_455
O2 C1 O1 125.9(3) . .
O2 C1 C2 120.7(3) . .
O1 C1 C2 113.4(3) . .
N1 C2 C3 106.3(3) . .
N1 C2 C1 114.4(3) . .
C3 C2 C1 139.3(3) . .
N3 C3 C2 105.9(3) . .
N3 C3 C4 115.3(3) . .
C2 C3 C4 138.8(3) . .
O3 C4 O4 125.3(3) . .
O3 C4 C3 121.3(3) . .
O4 C4 C3 113.3(3) . .
O6 C5 O5 124.8(3) . .
O6 C5 C6 120.8(3) . .
O5 C5 C6 114.4(3) . .
N4 C6 C7 106.0(3) . .
N4 C6 C5 115.3(3) . .
C7 C6 C5 138.6(3) . .
N6 C7 C6 105.9(3) . .
N6 C7 C8 115.4(3) . .
C6 C7 C8 138.6(3) . .
O7 C8 O8 124.5(3) . .
O7 C8 C7 122.3(3) . .
O8 C8 C7 113.3(3) . .
O7 C8 Na3 70.48(19) . .
O8 C8 Na3 54.26(17) . .
C7 C8 Na3 166.8(3) . .
N2 N1 C2 110.3(3) . .
N2 N1 Cu1 135.2(2) . .
C2 N1 Cu1 113.7(2) . .
N3 N2 N1 106.5(3) . .
N3 N2 Na1 126.8(2) . .
N1 N2 Na1 126.5(2) . .
N2 N3 C3 111.0(3) . .
N2 N3 Cu2 135.9(2) . .
C3 N3 Cu2 112.6(2) . .
N5 N4 C6 110.6(3) . .
N5 N4 Cu2 137.4(2) . .
C6 N4 Cu2 111.9(2) . .
N4 N5 N6 107.4(3) . .
N4 N5 Na1 126.3(2) . .
N6 N5 Na1 126.0(2) . .
N5 N6 C7 110.0(3) . .
N5 N6 Cu1 137.4(2) . 7
C7 N6 Cu1 112.4(2) . 7
C1 O1 Cu1 116.7(2) . .
Cu2 OW2 Na3 116.32(11) . 5_565
C4 O3 Na3 117.1(2) . 5_665
Na3 OW3 Na1 112.25(11) 5_565 .
C4 O4 Cu2 116.0(2) . .
Na3 OW4 Na3 109.49(15) . 2
C5 O5 Cu2 116.0(2) . .
C5 O6 Na2 147.1(2) . .
C8 O7 Na2 143.3(2) . .
C8 O7 Na3 84.5(2) . .
Na2 O7 Na3 132.05(10) . .
C8 O8 Cu1 116.9(2) . 7
C8 O8 Na3 99.7(2) . .
Cu1 O8 Na3 142.26(12) 7 .

loop_
_geom_bond_atom_site_label_1
_geom_bond_atom_site_label_2
_geom_bond_distance
_geom_bond_site_symmetry_2
Cu1 N1 1.968(3) .
Cu1 O8 1.969(2) 7
Cu1 O1 1.977(2) .
Cu1 N6 1.978(3) 7
Cu1 OW1 2.258(3) .
Cu2 O5 1.961(2) .
Cu2 N3 1.961(3) .
Cu2 O4 1.969(2) .
Cu2 N4 1.979(3) .
Cu2 OW2 2.304(3) .
Na1 N5 2.426(3) .
Na1 N5 2.426(3) 7
Na1 N2 2.482(3) .
Na1 N2 2.482(3) 7
Na1 OW3 2.504(3) .
Na1 OW3 2.504(3) 7
Na1 Na3 4.0234(16) 5_565
Na1 Na3 4.0234(16) 3_545
Na2 O6 2.232(2) 7_565
Na2 O6 2.232(2) .
Na2 O7 2.330(2) 7_565
Na2 O7 2.330(2) .
Na3 OW3 2.341(3) 5_565
Na3 O8 2.383(3) .
Na3 OW4 2.394(3) .
Na3 OW2 2.430(3) 5_565
Na3 O3 2.513(3) 5_665
Na3 O7 2.739(3) .
Na3 C8 2.893(4) .
Na3 Na3 3.909(3) 2
Na3 Na1 4.0234(16) 3_455
C1 O2 1.235(4) .
C1 O1 1.284(4) .
C1 C2 1.500(5) .
C2 N1 1.349(4) .
C2 C3 1.376(5) .
C3 N3 1.345(4) .
C3 C4 1.485(5) .
C4 O3 1.241(4) .
C4 O4 1.290(4) .
C5 O6 1.240(4) .
C5 O5 1.274(4) .
C5 C6 1.489(5) .
C6 N4 1.348(4) .
C6 C7 1.387(5) .
C7 N6 1.360(4) .
C7 C8 1.489(5) .
C8 O7 1.230(4) .
C8 O8 1.287(4) .
N1 N2 1.330(4) .
N2 N3 1.321(4) .
N4 N5 1.321(4) .
N5 N6 1.324(4) .
N6 Cu1 1.978(3) 7
OW2 Na3 2.430(3) 5_565
O3 Na3 2.513(3) 5_665
OW3 Na3 2.341(3) 5_565
OW4 Na3 2.394(3) 2
O8 Cu1 1.969(2) 7
